data_1555739
loop_
_publ_author_name
'Jakhar, Vineet Kumar'
'Barman, Milan Kr'
'Nembenna, Sharanappa'

_publ_section_title
;
 Aluminum Monohydride Catalyzed Selective Hydroboration of Carbonyl
 Compounds.
;
_journal_issue 18
_journal_name_full 'Organic letters'
_journal_page_first 4710
_journal_page_last 4713
_journal_paper_doi 10.1021/acs.orglett.6b02310
_journal_volume 18
_journal_year 2016
_chemical_formula_moiety 'C21 H23 B O3'
_chemical_formula_sum 'C21 H23 B O3'
_chemical_formula_weight 334.20
_space_group_crystal_system monoclinic
_space_group_IT_number 14
_space_group_name_Hall '-P 2yn'
_space_group_name_H-M_alt 'P 1 21/n 1'
_atom_sites_solution_hydrogens geom
_audit_creation_date 2015-12-29
_audit_creation_method
;
Olex2 1.2-beta
(compiled 2015.11.10 svn.r3248 for OlexSys, GUI svn.r5133)
;
_cell_angle_alpha 90
_cell_angle_beta 92.323(3)
_cell_angle_gamma 90
_cell_formula_units_Z 4
_cell_length_a 8.3423(16)
_cell_length_b 14.044(3)
_cell_length_c 15.465(3)
_cell_measurement_reflns_used 6484
_cell_measurement_temperature 100
_cell_measurement_theta_max 29.546
_cell_measurement_theta_min 2.636
_cell_volume 1810.4(6)
_computing_cell_refinement 'SAINT v7.68A (Bruker, 2009)'
_computing_data_reduction 'SAINT v7.68A (Bruker, 2009)'
_computing_molecular_graphics 'Olex2 (Dolomanov et al., 2009)'
_computing_publication_material 'Olex2 (Dolomanov et al., 2009)'
_computing_structure_refinement 'ShelXL (Sheldrick, 2015)'
_computing_structure_solution 'SHELXS-97 (Sheldrick, 2008)'
_diffrn_ambient_temperature 100
_diffrn_measured_fraction_theta_full 0.997
_diffrn_measured_fraction_theta_max 0.932
_diffrn_measurement_device_type 'Bruker APEX-II CCD'
_diffrn_measurement_method '\f and \w scans'
_diffrn_radiation_monochromator graphite
_diffrn_radiation_type MoK\a
_diffrn_radiation_wavelength 0.71073
_diffrn_reflns_av_R_equivalents 0.0247
_diffrn_reflns_av_unetI/netI 0.0274
_diffrn_reflns_Laue_measured_fraction_full 0.997
_diffrn_reflns_Laue_measured_fraction_max 0.932
_diffrn_reflns_limit_h_max 11
_diffrn_reflns_limit_h_min -10
_diffrn_reflns_limit_k_max 18
_diffrn_reflns_limit_k_min -18
_diffrn_reflns_limit_l_max 21
_diffrn_reflns_limit_l_min -19
_diffrn_reflns_number 15233
_diffrn_reflns_point_group_measured_fraction_full 0.997
_diffrn_reflns_point_group_measured_fraction_max 0.932
_diffrn_reflns_theta_full 25.242
_diffrn_reflns_theta_max 29.564
_diffrn_reflns_theta_min 2.636
_diffrn_standards_number 0
_exptl_absorpt_coefficient_mu 0.080
_exptl_absorpt_correction_T_max 0.7459
_exptl_absorpt_correction_T_min 0.6295
_exptl_absorpt_correction_type multi-scan
_exptl_absorpt_process_details
;
SADABS-2008/1 (Bruker,2008) was used for absorption correction.
wR2(int) was 0.1114 before and 0.0426 after correction.
The Ratio of minimum to maximum transmission is 0.8439.
The \l/2 correction factor is 0.0015.
;
_exptl_crystal_colour yellow
_exptl_crystal_colour_primary yellow
_exptl_crystal_density_diffrn 1.226
_exptl_crystal_density_method 'not measured'
_exptl_crystal_description block
_exptl_crystal_F_000 712
_exptl_crystal_size_max 0.35
_exptl_crystal_size_mid 0.29
_exptl_crystal_size_min 0.24
_refine_diff_density_max 0.223
_refine_diff_density_min -0.229
_refine_diff_density_rms 0.042
_refine_ls_extinction_method none
_refine_ls_goodness_of_fit_ref 1.051
_refine_ls_hydrogen_treatment constr
_refine_ls_matrix_type full
_refine_ls_number_parameters 230
_refine_ls_number_reflns 4736
_refine_ls_number_restraints 0
_refine_ls_restrained_S_all 1.051
_refine_ls_R_factor_all 0.0538
_refine_ls_R_factor_gt 0.0430
_refine_ls_shift/su_max 0.000
_refine_ls_shift/su_mean 0.000
_refine_ls_structure_factor_coef Fsqd
_refine_ls_weighting_details 'w=1/[\s^2^(Fo^2^)+(0.0519P)^2^+0.3820P] where P=(Fo^2^+2Fc^2^)/3'
_refine_ls_weighting_scheme calc
_refine_ls_wR_factor_gt 0.1075
_refine_ls_wR_factor_ref 0.1145
_reflns_Friedel_coverage 0.000
_reflns_number_gt 3828
_reflns_number_total 4736
_reflns_threshold_expression 'I > 2\s(I)'
_cod_data_source_file ol6b02310_si_003.cif
_cod_data_source_block sn_vj_c_19_0m
_cod_original_cell_volume 1810.3(6)
_cod_database_code 1555739
_shelx_space_group_comment
;
The symmetry employed for this shelxl refinement is uniquely defined
by the following loop, which should always be used as a source of
symmetry information in preference to the above space-group names.
They are only intended as comments.
;
_olex2_refinement_description
;
1. Fixed Uiso
 At 1.2 times of:
  All C(H) groups, All C(H,H) groups
 At 1.5 times of:
  All C(H,H,H) groups
2.a Secondary CH2 refined with riding coordinates:
 C4(H4A,H4B)
2.b Aromatic/amide H refined with riding coordinates:
 C7(H7), C8(H8), C9(H9), C14(H14), C15(H15), C16(H16), C17(H17), C18(H18),
 C20(H20)
2.c Idealised Me refined as rotating group:
 C1(H1A,H1B,H1C), C10(H10A,H10B,H10C), C21(H21A,H21B,H21C), C22(H22A,H22B,H22C)
;
_shelx_shelxl_version_number 2014/7
_olex2_submission_special_instructions 'No special instructions were received'

loop_
_space_group_symop_operation_xyz
'x, y, z'
'-x+1/2, y+1/2, -z+1/2'
'-x, -y, -z'
'x-1/2, -y-1/2, z-1/2'

loop_
_atom_site_label
_atom_site_type_symbol
_atom_site_fract_x
_atom_site_fract_y
_atom_site_fract_z
_atom_site_U_iso_or_equiv
_atom_site_adp_type
_atom_site_occupancy
_atom_site_site_symmetry_order
_atom_site_calc_flag
_atom_site_refinement_flags_posn
O1 O 0.19623(9) 0.07041(5) 0.14883(5) 0.02700(17) Uani 1 1 d .
O2 O 0.28269(10) -0.07456(5) 0.22015(5) 0.02874(18) Uani 1 1 d .
C1 C 0.0374(2) -0.07157(12) 0.36538(11) 0.0627(5) Uani 1 1 d .
H1A H -0.0347 -0.0216 0.3849 0.094 Uiso 1 1 calc GR
H1B H 0.0390 -0.1244 0.4068 0.094 Uiso 1 1 calc GR
H1C H -0.0006 -0.0946 0.3083 0.094 Uiso 1 1 calc GR
C2 C 0.20531(18) -0.03149(9) 0.35938(8) 0.0417(3) Uani 1 1 d .
O3 O 0.19194(12) 0.05067(6) 0.30115(5) 0.0377(2) Uani 1 1 d .
C4 C 0.24246(13) 0.03600(7) 0.06547(6) 0.0242(2) Uani 1 1 d .
H4A H 0.1455 0.0208 0.0291 0.029 Uiso 1 1 calc R
H4B H 0.3067 -0.0229 0.0730 0.029 Uiso 1 1 calc R
C5 C 0.33973(12) 0.11103(7) 0.02169(6) 0.0216(2) Uani 1 1 d .
C6 C 0.27049(12) 0.16866(7) -0.04435(6) 0.0228(2) Uani 1 1 d .
C7 C 0.10576(13) 0.16171(8) -0.07360(7) 0.0303(2) Uani 1 1 d .
H7 H 0.0384 0.1166 -0.0472 0.036 Uiso 1 1 calc R
C8 C 0.04317(15) 0.21795(10) -0.13821(8) 0.0399(3) Uani 1 1 d .
H8 H -0.0671 0.2122 -0.1553 0.048 Uiso 1 1 calc R
C9 C 0.14026(17) 0.28486(10) -0.18023(9) 0.0440(3) Uani 1 1 d .
H9 H 0.0957 0.3227 -0.2261 0.053 Uiso 1 1 calc R
C10 C 0.2715(3) 0.00261(12) 0.44728(9) 0.0660(5) Uani 1 1 d .
H10A H 0.1915 0.0428 0.4743 0.099 Uiso 1 1 calc GR
H10B H 0.3696 0.0395 0.4397 0.099 Uiso 1 1 calc GR
H10C H 0.2958 -0.0525 0.4844 0.099 Uiso 1 1 calc GR
C11 C 0.32015(16) -0.09875(8) 0.31094(7) 0.0339(3) Uani 1 1 d .
C12 C 0.50214(12) 0.12357(7) 0.04844(6) 0.0245(2) Uani 1 1 d .
C13 C 0.59570(13) 0.19621(8) 0.00855(7) 0.0287(2) Uani 1 1 d .
C14 C 0.75872(14) 0.20977(9) 0.03817(9) 0.0391(3) Uani 1 1 d .
H14 H 0.8203 0.2589 0.0135 0.047 Uiso 1 1 calc R
C15 C 0.82689(15) 0.15372(10) 0.10080(9) 0.0432(3) Uani 1 1 d .
H15 H 0.9352 0.1641 0.1198 0.052 Uiso 1 1 calc R
C16 C 0.73746(15) 0.07978(9) 0.13790(8) 0.0383(3) Uani 1 1 d .
H16 H 0.7875 0.0396 0.1804 0.046 Uiso 1 1 calc R
C17 C 0.58000(14) 0.06529(8) 0.11346(7) 0.0298(2) Uani 1 1 d .
H17 H 0.5215 0.0159 0.1399 0.036 Uiso 1 1 calc R
C18 C 0.52689(14) 0.25047(8) -0.05851(8) 0.0315(2) Uani 1 1 d .
H18 H 0.5904 0.2968 -0.0860 0.038 Uiso 1 1 calc R
C19 C 0.36734(13) 0.23856(7) -0.08619(7) 0.0274(2) Uani 1 1 d .
C20 C 0.29674(16) 0.29484(9) -0.15500(8) 0.0383(3) Uani 1 1 d .
H20 H 0.3609 0.3400 -0.1835 0.046 Uiso 1 1 calc R
C21 C 0.49701(18) -0.07642(10) 0.32793(10) 0.0486(3) Uani 1 1 d .
H21A H 0.5609 -0.1116 0.2868 0.073 Uiso 1 1 calc GR
H21B H 0.5293 -0.0954 0.3871 0.073 Uiso 1 1 calc GR
H21C H 0.5148 -0.0079 0.3209 0.073 Uiso 1 1 calc GR
C22 C 0.2895(2) -0.20438(9) 0.32326(9) 0.0465(3) Uani 1 1 d .
H22A H 0.1778 -0.2190 0.3061 0.070 Uiso 1 1 calc GR
H22B H 0.3097 -0.2212 0.3842 0.070 Uiso 1 1 calc GR
H22C H 0.3614 -0.2411 0.2874 0.070 Uiso 1 1 calc GR
B1 B 0.22304(15) 0.01657(8) 0.22058(8) 0.0261(2) Uani 1 1 d .

loop_
_atom_site_aniso_label
_atom_site_aniso_U_11
_atom_site_aniso_U_22
_atom_site_aniso_U_33
_atom_site_aniso_U_23
_atom_site_aniso_U_13
_atom_site_aniso_U_12
O1 0.0342(4) 0.0226(3) 0.0249(4) 0.0053(3) 0.0091(3) 0.0069(3)
O2 0.0422(4) 0.0214(3) 0.0226(4) 0.0041(3) 0.0017(3) 0.0065(3)
C1 0.0720(11) 0.0571(9) 0.0614(10) 0.0278(8) 0.0339(8) 0.0120(8)
C2 0.0696(9) 0.0304(6) 0.0260(6) 0.0104(5) 0.0127(6) 0.0109(6)
O3 0.0617(6) 0.0258(4) 0.0267(4) 0.0063(3) 0.0143(4) 0.0124(4)
C4 0.0304(5) 0.0212(4) 0.0209(5) 0.0011(4) 0.0018(4) -0.0014(4)
C5 0.0267(5) 0.0191(4) 0.0191(4) -0.0029(4) 0.0040(4) -0.0014(4)
C6 0.0286(5) 0.0203(4) 0.0198(4) -0.0009(4) 0.0047(4) -0.0019(4)
C7 0.0308(5) 0.0308(5) 0.0293(5) 0.0059(4) 0.0014(4) -0.0037(4)
C8 0.0371(6) 0.0452(7) 0.0369(6) 0.0112(5) -0.0048(5) 0.0005(5)
C9 0.0536(8) 0.0425(7) 0.0355(6) 0.0171(6) -0.0014(6) 0.0030(6)
C10 0.1268(16) 0.0468(8) 0.0249(6) 0.0023(6) 0.0075(8) 0.0208(9)
C11 0.0522(7) 0.0258(5) 0.0235(5) 0.0057(4) -0.0002(5) 0.0070(5)
C12 0.0270(5) 0.0237(5) 0.0230(5) -0.0081(4) 0.0028(4) 0.0010(4)
C13 0.0268(5) 0.0259(5) 0.0338(6) -0.0109(4) 0.0064(4) -0.0029(4)
C14 0.0278(6) 0.0376(6) 0.0521(8) -0.0163(6) 0.0055(5) -0.0059(5)
C15 0.0265(6) 0.0503(7) 0.0524(8) -0.0241(6) -0.0034(5) 0.0008(5)
C16 0.0357(6) 0.0450(7) 0.0336(6) -0.0159(5) -0.0067(5) 0.0119(5)
C17 0.0326(5) 0.0319(5) 0.0249(5) -0.0089(4) 0.0005(4) 0.0061(4)
C18 0.0350(6) 0.0239(5) 0.0365(6) -0.0036(4) 0.0120(5) -0.0079(4)
C19 0.0362(6) 0.0215(5) 0.0250(5) 0.0000(4) 0.0083(4) -0.0030(4)
C20 0.0511(7) 0.0305(6) 0.0338(6) 0.0108(5) 0.0083(5) -0.0040(5)
C21 0.0572(8) 0.0456(7) 0.0418(7) 0.0061(6) -0.0125(6) 0.0062(6)
C22 0.0760(10) 0.0258(6) 0.0372(7) 0.0112(5) -0.0031(6) 0.0070(6)
B1 0.0311(6) 0.0215(5) 0.0262(6) 0.0039(4) 0.0066(5) 0.0027(4)

loop_
_atom_type_symbol
_atom_type_description
_atom_type_scat_dispersion_real
_atom_type_scat_dispersion_imag
_atom_type_scat_source
C C 0.0033 0.0016 'International Tables Vol C Tables 4.2.6.8 and 6.1.1.4'
H H 0.0000 0.0000 'International Tables Vol C Tables 4.2.6.8 and 6.1.1.4'
O O 0.0106 0.0060 'International Tables Vol C Tables 4.2.6.8 and 6.1.1.4'
B B 0.0013 0.0007 'International Tables Vol C Tables 4.2.6.8 and 6.1.1.4'

loop_
_geom_angle_atom_site_label_1
_geom_angle_atom_site_label_2
_geom_angle_atom_site_label_3
_geom_angle
B1 O1 C4 120.24(8)
B1 O2 C11 105.94(8)
H1A C1 H1B 109.5
H1A C1 H1C 109.5
H1B C1 H1C 109.5
C2 C1 H1A 109.5
C2 C1 H1B 109.5
C2 C1 H1C 109.5
C1 C2 C10 111.36(13)
C1 C2 C11 113.07(12)
O3 C2 C1 106.41(11)
O3 C2 C10 108.47(11)
O3 C2 C11 102.40(9)
C10 C2 C11 114.33(12)
B1 O3 C2 105.75(9)
O1 C4 H4A 109.8
O1 C4 H4B 109.8
O1 C4 C5 109.59(8)
H4A C4 H4B 108.2
C5 C4 H4A 109.8
C5 C4 H4B 109.8
C6 C5 C4 121.00(9)
C6 C5 C12 120.09(9)
C12 C5 C4 118.91(9)
C5 C6 C7 123.35(9)
C5 C6 C19 119.73(9)
C7 C6 C19 116.91(9)
C6 C7 H7 119.1
C8 C7 C6 121.79(10)
C8 C7 H7 119.1
C7 C8 H8 119.6
C7 C8 C9 120.83(11)
C9 C8 H8 119.6
C8 C9 H9 120.0
C20 C9 C8 119.95(11)
C20 C9 H9 120.0
C2 C10 H10A 109.5
C2 C10 H10B 109.5
C2 C10 H10C 109.5
H10A C10 H10B 109.5
H10A C10 H10C 109.5
H10B C10 H10C 109.5
O2 C11 C2 102.04(9)
O2 C11 C21 106.59(10)
O2 C11 C22 108.43(9)
C21 C11 C2 113.76(11)
C22 C11 C2 114.96(11)
C22 C11 C21 110.27(11)
C5 C12 C13 119.59(9)
C5 C12 C17 122.49(10)
C17 C12 C13 117.90(10)
C14 C13 C12 118.85(11)
C18 C13 C12 119.55(10)
C18 C13 C14 121.59(11)
C13 C14 H14 119.4
C15 C14 C13 121.17(12)
C15 C14 H14 119.4
C14 C15 H15 119.9
C14 C15 C16 120.24(11)
C16 C15 H15 119.9
C15 C16 H16 119.5
C17 C16 C15 120.93(12)
C17 C16 H16 119.5
C12 C17 H17 119.6
C16 C17 C12 120.83(12)
C16 C17 H17 119.6
C13 C18 H18 119.2
C19 C18 C13 121.58(10)
C19 C18 H18 119.2
C18 C19 C6 119.37(10)
C18 C19 C20 121.42(10)
C20 C19 C6 119.21(10)
C9 C20 C19 121.28(11)
C9 C20 H20 119.4
C19 C20 H20 119.4
C11 C21 H21A 109.5
C11 C21 H21B 109.5
C11 C21 H21C 109.5
H21A C21 H21B 109.5
H21A C21 H21C 109.5
H21B C21 H21C 109.5
C11 C22 H22A 109.5
C11 C22 H22B 109.5
C11 C22 H22C 109.5
H22A C22 H22B 109.5
H22A C22 H22C 109.5
H22B C22 H22C 109.5
O1 B1 O2 124.36(10)
O1 B1 O3 121.29(10)
O3 B1 O2 114.35(9)

loop_
_geom_bond_atom_site_label_1
_geom_bond_atom_site_label_2
_geom_bond_distance
O1 C4 1.4437(13)
O1 B1 1.3538(13)
O2 C11 1.4658(13)
O2 B1 1.3732(13)
C1 H1A 0.9800
C1 H1B 0.9800
C1 H1C 0.9800
C1 C2 1.516(2)
C2 O3 1.4650(14)
C2 C10 1.523(2)
C2 C11 1.5587(18)
O3 B1 1.3695(15)
C4 H4A 0.9900
C4 H4B 0.9900
C4 C5 1.5072(14)
C5 C6 1.4085(13)
C5 C12 1.4116(14)
C6 C7 1.4326(15)
C6 C19 1.4413(14)
C7 H7 0.9500
C7 C8 1.3610(15)
C8 H8 0.9500
C8 C9 1.4156(19)
C9 H9 0.9500
C9 C20 1.3544(19)
C10 H10A 0.9800
C10 H10B 0.9800
C10 H10C 0.9800
C11 C21 1.521(2)
C11 C22 1.5186(17)
C12 C13 1.4385(15)
C12 C17 1.4317(15)
C13 C14 1.4301(15)
C13 C18 1.3919(16)
C14 H14 0.9500
C14 C15 1.355(2)
C15 H15 0.9500
C15 C16 1.414(2)
C16 H16 0.9500
C16 C17 1.3673(16)
C17 H17 0.9500
C18 H18 0.9500
C18 C19 1.3917(16)
C19 C20 1.4329(16)
C20 H20 0.9500
C21 H21A 0.9800
C21 H21B 0.9800
C21 H21C 0.9800
C22 H22A 0.9800
C22 H22B 0.9800
C22 H22C 0.9800

loop_
_geom_torsion_atom_site_label_1
_geom_torsion_atom_site_label_2
_geom_torsion_atom_site_label_3
_geom_torsion_atom_site_label_4
_geom_torsion
O1 C4 C5 C6 -101.85(10)
O1 C4 C5 C12 77.56(11)
C1 C2 O3 B1 -93.65(13)
C1 C2 C11 O2 83.70(12)
C1 C2 C11 C21 -161.92(11)
C1 C2 C11 C22 -33.42(15)
C2 O3 B1 O1 169.45(11)
C2 O3 B1 O2 -10.76(14)
O3 C2 C11 O2 -30.38(12)
O3 C2 C11 C21 84.00(12)
O3 C2 C11 C22 -147.50(11)
C4 O1 B1 O2 -4.98(16)
C4 O1 B1 O3 174.79(10)
C4 C5 C6 C7 0.90(15)
C4 C5 C6 C19 -178.80(9)
C4 C5 C12 C13 -178.71(9)
C4 C5 C12 C17 2.41(15)
C5 C6 C7 C8 -179.35(11)
C5 C6 C19 C18 -2.30(15)
C5 C6 C19 C20 178.19(10)
C5 C12 C13 C14 178.21(10)
C5 C12 C13 C18 -2.76(15)
C5 C12 C17 C16 -179.79(10)
C6 C5 C12 C13 0.71(14)
C6 C5 C12 C17 -178.17(9)
C6 C7 C8 C9 1.1(2)
C6 C19 C20 C9 1.30(18)
C7 C6 C19 C18 177.98(10)
C7 C6 C19 C20 -1.53(15)
C7 C8 C9 C20 -1.4(2)
C8 C9 C20 C19 0.1(2)
C10 C2 O3 B1 146.43(13)
C10 C2 C11 O2 -147.47(11)
C10 C2 C11 C21 -33.09(15)
C10 C2 C11 C22 95.41(14)
C11 O2 B1 O1 169.80(11)
C11 O2 B1 O3 -9.99(13)
C11 C2 O3 B1 25.23(13)
C12 C5 C6 C7 -178.50(10)
C12 C5 C6 C19 1.80(14)
C12 C13 C14 C15 2.05(17)
C12 C13 C18 C19 2.28(16)
C13 C12 C17 C16 1.32(15)
C13 C14 C15 C16 0.41(18)
C13 C18 C19 C6 0.23(16)
C13 C18 C19 C20 179.73(11)
C14 C13 C18 C19 -178.72(10)
C14 C15 C16 C17 -2.05(18)
C15 C16 C17 C12 1.14(17)
C17 C12 C13 C14 -2.86(15)
C17 C12 C13 C18 176.17(10)
C18 C13 C14 C15 -176.96(11)
C18 C19 C20 C9 -178.19(12)
C19 C6 C7 C8 0.36(16)
B1 O1 C4 C5 -129.31(10)
B1 O2 C11 C2 24.72(12)
B1 O2 C11 C21 -94.85(11)
B1 O2 C11 C22 146.44(11)
